data_7100428
loop_
_publ_author_name
'C. Malla Reddy'
'Srinivas Basavoju'
'Gautam.Desiraju R'

_publ_section_title
;
Sorting of polymorphs based on mechanical properties.
Trimorphs of 6-chloro-2,4-dinitroaniline
;
_journal_name_full 'Chemical Communications'
_journal_paper_doi 10.1039/b500712g
_journal_year 2005
_chemical_absolute_configuration .
_chemical_formula_moiety 'C6 H4 Cl N3 O4'
_chemical_formula_sum 'C6 H4 Cl N3 O4'
_chemical_formula_weight 217.57
_chemical_melting_point 432(1)
_chemical_name_common 6-Chloro-2,4-dinitroanilene
_space_group_IT_number 4
_symmetry_cell_setting monoclinic
_symmetry_space_group_name_Hall 'P 2yb'
_symmetry_space_group_name_H-M 'P 1 21 1'
_cell_angle_alpha 90.00
_cell_angle_beta 91.310(3)
_cell_angle_gamma 90.00
_cell_formula_units_Z 2
_cell_length_a 8.1619(18)
_cell_length_b 3.6646(8)
_cell_length_c 13.278(3)
_cell_measurement_temperature 100(2)
_cell_volume 397.04(15)
_diffrn_ambient_temperature 100(2)
_exptl_crystal_density_diffrn 1.820
_cod_depositor_comments
;
The following automatic conversions were performed:
'_symmetry_cell_setting' value 'Monoclinic' changed to 'monoclinic'
according to '/home/saulius/struct/CIF-dictionaries/cif_core.dic'
dictionary named 'cif_core.dic' version 2.4.1 from 2010-06-29.

Automatic conversion script
Id: cif_fix_enum 1527 2010-12-29 10:47:43Z saulius 
;
_cod_original_sg_symbol_H-M 'P 21'
_cod_database_code 7100428

loop_
_symmetry_equiv_pos_as_xyz
'x, y, z'
'-x, y+1/2, -z'

loop_
_atom_site_label
_atom_site_type_symbol
_atom_site_fract_x
_atom_site_fract_y
_atom_site_fract_z
_atom_site_U_iso_or_equiv
_atom_site_adp_type
_atom_site_occupancy
_atom_site_symmetry_multiplicity
_atom_site_calc_flag
_atom_site_refinement_flags
_atom_site_disorder_assembly
_atom_site_disorder_group
C1 C 0.8357(3) 0.8047(7) 0.7116(2) 0.0164(5) Uani 1 1 d . . .
C2 C 0.7135(3) 0.6519(7) 0.6466(2) 0.0165(5) Uani 1 1 d . . .
C3 C 0.5638(3) 0.5344(7) 0.68156(19) 0.0165(5) Uani 1 1 d . . .
C4 C 0.5320(3) 0.5651(6) 0.7808(2) 0.0170(6) Uani 1 1 d . . .
C5 C 0.6467(3) 0.7065(8) 0.8494(2) 0.0176(5) Uani 1 1 d . . .
C6 C 0.7937(3) 0.8201(7) 0.8147(2) 0.0167(5) Uani 1 1 d . . .
Cl1 Cl 0.93843(7) 0.99266(17) 0.89833(4) 0.02067(18) Uani 1 1 d . . .
N1 N 0.9809(3) 0.9268(7) 0.68336(19) 0.0196(5) Uani 1 1 d . . .
N2 N 0.7409(3) 0.6038(6) 0.54078(17) 0.0171(5) Uani 1 1 d . . .
N3 N 0.3760(3) 0.4395(7) 0.81747(16) 0.0219(5) Uani 1 1 d . . .
O1 O 0.8620(2) 0.7495(6) 0.50430(15) 0.0271(5) Uani 1 1 d . . .
O2 O 0.6451(2) 0.4201(6) 0.49102(14) 0.0275(5) Uani 1 1 d . . .
O3 O 0.2800(2) 0.2969(7) 0.75642(16) 0.0326(5) Uani 1 1 d . . .
O4 O 0.3476(2) 0.4736(9) 0.90674(14) 0.0373(5) Uani 1 1 d . . .
H1A H 1.048(3) 0.996(11) 0.731(2) 0.024(8) Uiso 1 1 d . . .
H1B H 1.006(4) 0.911(10) 0.619(2) 0.024(8) Uiso 1 1 d . . .
H3 H 0.4860 0.4355 0.6372 0.020 Uiso 1 1 calc R . .
H5 H 0.6233 0.7230 0.9175 0.021 Uiso 1 1 calc R . .

loop_
_atom_site_aniso_label
_atom_site_aniso_U_11
_atom_site_aniso_U_22
_atom_site_aniso_U_33
_atom_site_aniso_U_23
_atom_site_aniso_U_13
_atom_site_aniso_U_12
C1 0.0119(11) 0.0135(12) 0.0237(14) 0.0025(10) -0.0002(10) 0.0017(10)
C2 0.0166(12) 0.0109(11) 0.0220(13) 0.0002(10) 0.0011(10) 0.0025(10)
C3 0.0122(11) 0.0113(12) 0.0259(12) 0.0009(10) -0.0038(9) -0.0002(10)
C4 0.0113(11) 0.0104(13) 0.0292(14) 0.0017(10) -0.0006(10) 0.0007(9)
C5 0.0185(12) 0.0170(12) 0.0173(13) 0.0033(10) 0.0021(10) 0.0012(10)
C6 0.0132(12) 0.0118(11) 0.0247(14) 0.0011(10) -0.0060(10) 0.0000(10)
Cl1 0.0187(3) 0.0184(3) 0.0247(3) 0.0003(3) -0.0055(2) -0.0047(3)
N1 0.0114(10) 0.0229(14) 0.0247(12) -0.0019(10) 0.0012(9) -0.0013(9)
N2 0.0129(10) 0.0149(10) 0.0236(11) -0.0008(8) 0.0004(9) 0.0037(8)
N3 0.0181(10) 0.0198(12) 0.0279(12) 0.0055(11) 0.0013(9) -0.0027(10)
O1 0.0196(10) 0.0339(12) 0.0279(11) -0.0011(9) 0.0058(8) -0.0022(9)
O2 0.0281(10) 0.0284(12) 0.0260(10) -0.0084(8) -0.0038(8) -0.0038(9)
O3 0.0179(10) 0.0427(13) 0.0370(12) -0.0031(10) 0.0012(9) -0.0138(10)
O4 0.0250(10) 0.0573(15) 0.0299(11) 0.0059(13) 0.0084(8) -0.0136(14)

loop_
_geom_bond_atom_site_label_1
_geom_bond_atom_site_label_2
_geom_bond_distance
_geom_bond_site_symmetry_2
_geom_bond_publ_flag
C1 C2 1.418(4) . ?
C1 C6 1.421(4) . ?
C5 H5 0.9300 . ?
C3 C2 1.385(4) . ?
C3 C4 1.353(4) . ?
C3 H3 0.9300 . ?
C5 C6 1.360(4) . ?
C5 C4 1.391(4) . ?
Cl1 C6 1.723(3) . ?
N1 C1 1.329(3) . ?
N1 H1A 0.86(3) . ?
N1 H1B 0.89(3) . ?
N2 C2 1.439(3) . ?
N3 C4 1.449(3) . ?
O1 N2 1.233(3) . ?
O2 N2 1.215(3) . ?
O3 N3 1.231(3) . ?
O4 N3 1.219(3) . ?

loop_
_cod_related_entry_id
_cod_related_entry_database
_cod_related_entry_code
1 ChemSpider 17987
